data_8104491
loop_
_publ_author_name
'Susaki, J.'
'Konno, M.'
'Akimoto, S.'

_publ_section_title
;
 High-pressure synthesis and structural refinement of Cd Ge O3 ilmenite
;
_journal_name_full 'Zeitschrift fuer Kristallographie (149,1979-)'
_journal_page_first 243
_journal_page_last 252
_journal_volume 171
_journal_year 1985
_chemical_formula_sum 'Cd Ge O3'
_space_group_IT_number 148
_symmetry_space_group_name_Hall '-R 3'
_symmetry_space_group_name_H-M 'R -3 :H'
_cell_angle_alpha 90
_cell_angle_beta 90
_cell_angle_gamma 120
_cell_formula_units_Z 6
_cell_length_a 5.0988
_cell_length_b 5.0988
_cell_length_c 14.932
_cell_volume 336.190
_citation_journal_id_ASTM ZEKRDZ
_cod_data_source_file Susaki_ZEKRDZ_1985_1983.cif
_cod_data_source_block Cd1Ge1O3
_cod_original_cell_volume 336.1898
_cod_original_formula_sum 'Cd1 Ge1 O3'
_cod_database_code 8104491

loop_
_symmetry_equiv_pos_as_xyz
x,y,z
-y,x-y,z
-x+y,-x,z
-x,-y,-z
y,-x+y,-z
x-y,x,-z
x+2/3,y+1/3,z+1/3
-y+2/3,x-y+1/3,z+1/3
-x+y+2/3,-x+1/3,z+1/3
-x+2/3,-y+1/3,-z+1/3
y+2/3,-x+y+1/3,-z+1/3
x-y+2/3,x+1/3,-z+1/3
x+1/3,y+2/3,z+2/3
-y+1/3,x-y+2/3,z+2/3
-x+y+1/3,-x+2/3,z+2/3
-x+1/3,-y+2/3,-z+2/3
y+1/3,-x+y+2/3,-z+2/3
x-y+1/3,x+2/3,-z+2/3

loop_
_atom_site_label
_atom_site_type_symbol
_atom_site_fract_x
_atom_site_fract_y
_atom_site_fract_z
_atom_site_occupancy
_atom_site_U_iso_or_equiv
O1 O-2 0.3238 0.0493 0.2383 1 0.0
Cd1 Cd+2 0 0 0.36694 1 0.0
Ge1 Ge+4 0 0 0.15927 1 0.0
